data_2202772
loop_
_publ_author_name
'Li, Xing'
'Bi, Wenhua'
'Yuan, Daqiang'
'Cao, Rong'

_publ_section_title
;Diaqua(2,6-dioxo-1,2,3,6-tetrahydropyrimidine-4-carboxylato-\k<i>N</i>^3^)(1,10-phenanthroline)zinc(II)
 dihydrate
;
_journal_issue 7
_journal_name_full 'Acta Crystallographica Section E'
_journal_page_first m470
_journal_page_last m472
_journal_paper_doi 10.1107/S1600536803012819
_journal_volume 59
_journal_year 2003
_chemical_formula_iupac '[Zn (C5 H2 N2 O4) (C12 H8 N2) (H2 O)2], 2H2 O'
_chemical_formula_moiety 'C17 H14 N4 O6 Zn, 2H2 O'
_chemical_formula_sum 'C17 H18 N4 O8 Zn'
_chemical_formula_weight 471.72
_chemical_name_systematic
;
Diaqua(2,6-dioxo-1,2,3,6-tetrahydropyrimidine-4-carboxylato-\kN^3^)(1,10-
phenanthroline)zinc(II) dihydrate
;
_space_group_IT_number 2
_symmetry_cell_setting triclinic
_symmetry_space_group_name_Hall '-P 1'
_symmetry_space_group_name_H-M 'P -1'
_atom_sites_solution_hydrogens geom
_atom_sites_solution_primary direct
_atom_sites_solution_secondary difmap
_audit_creation_method SHELXL-97
_cell_angle_alpha 91.834(2)
_cell_angle_beta 94.264(2)
_cell_angle_gamma 111.9150(10)
_cell_formula_units_Z 2
_cell_length_a 7.9351(6)
_cell_length_b 10.1874(8)
_cell_length_c 12.6841(10)
_cell_measurement_reflns_used 2440
_cell_measurement_temperature 293(2)
_cell_measurement_theta_max 25.06
_cell_measurement_theta_min 1.61
_cell_volume 946.65(13)
_computing_cell_refinement SMART
_computing_data_collection 'SMART (Siemens, 1996)'
_computing_data_reduction 'SAINT (Siemens, 1994)'
_computing_molecular_graphics SHELXTL
_computing_publication_material SHELXTL
_computing_structure_refinement SHELXTL
_computing_structure_solution 'SHELXTL (Siemens, 1994)'
_diffrn_ambient_temperature 293(2)
_diffrn_measured_fraction_theta_full 0.983
_diffrn_measured_fraction_theta_max 0.983
_diffrn_measurement_device_type 'Siemens CCD area-detector'
_diffrn_measurement_method '\f and \w'
_diffrn_radiation_monochromator graphite
_diffrn_radiation_source 'fine-focus sealed tube'
_diffrn_radiation_type MoK\a
_diffrn_radiation_wavelength 0.71073
_diffrn_reflns_av_R_equivalents 0.0398
_diffrn_reflns_av_sigmaI/netI 0.0570
_diffrn_reflns_limit_h_max 9
_diffrn_reflns_limit_h_min -5
_diffrn_reflns_limit_k_max 11
_diffrn_reflns_limit_k_min -12
_diffrn_reflns_limit_l_max 15
_diffrn_reflns_limit_l_min -14
_diffrn_reflns_number 4875
_diffrn_reflns_theta_full 25.06
_diffrn_reflns_theta_max 25.06
_diffrn_reflns_theta_min 1.61
_diffrn_standards_decay_% none
_diffrn_standards_interval_count none
_diffrn_standards_interval_time none
_diffrn_standards_number none
_exptl_absorpt_coefficient_mu 1.353
_exptl_absorpt_correction_T_max 0.850
_exptl_absorpt_correction_T_min 0.593
_exptl_absorpt_correction_type empirical
_exptl_absorpt_process_details '(SADABS; Sheldrick, 1996)'
_exptl_crystal_colour colorless
_exptl_crystal_density_diffrn 1.655
_exptl_crystal_density_method 'not measured'
_exptl_crystal_description block
_exptl_crystal_F_000 484
_exptl_crystal_size_max .26
_exptl_crystal_size_mid .20
_exptl_crystal_size_min .12
_refine_diff_density_max 0.727
_refine_diff_density_min -0.802
_refine_ls_extinction_method none
_refine_ls_goodness_of_fit_ref 1.119
_refine_ls_hydrogen_treatment mixed
_refine_ls_matrix_type full
_refine_ls_number_parameters 303
_refine_ls_number_reflns 3303
_refine_ls_number_restraints 0
_refine_ls_restrained_S_all 1.119
_refine_ls_R_factor_gt 0.0658
_refine_ls_shift/su_max 0.055
_refine_ls_shift/su_mean 0.003
_refine_ls_structure_factor_coef Fsqd
_refine_ls_weighting_details 'calc w = 1/[\s^2^(Fo^2^)+(0.0626P)^2^+4.4071P] where P = (Fo^2^+2Fc^2^)/3'
_refine_ls_weighting_scheme calc
_refine_ls_wR_factor_gt 0.1455
_refine_ls_wR_factor_ref 0.1658
_reflns_number_gt 2680
_reflns_number_total 3303
_reflns_threshold_expression I>2\s(I)
_cod_data_source_file ob6249.cif
_cod_data_source_block I
_cod_depositor_comments
;
The following automatic conversions were performed:

'_chemical_melting_point' value 'not measured' was changed to '?' -
the value is undefined or not given.

Automatic conversion script
Id: cif_fix_values 1715 2011-07-08 13:25:40Z adriana 
;
_cod_database_code 2202772
_cod_database_fobs_code 2202772

loop_
_symmetry_equiv_pos_as_xyz
'x, y, z'
'-x, -y, -z'

loop_
_atom_site_label
_atom_site_fract_x
_atom_site_fract_y
_atom_site_fract_z
_atom_site_U_iso_or_equiv
_atom_site_adp_type
_atom_site_calc_flag
_atom_site_refinement_flags
_atom_site_occupancy
_atom_site_disorder_assembly
_atom_site_disorder_group
_atom_site_type_symbol
Zn -0.32324(9) -0.21650(7) 0.26949(6) 0.0317(2) Uani d . 1 . . Zn
O1 -0.5194(5) -0.1362(4) 0.3062(3) 0.0357(10) Uani d . 1 . . O
O2 -0.8075(6) -0.1972(4) 0.3424(4) 0.0399(11) Uani d . 1 . . O
O3 -0.9297(6) -0.6982(5) 0.4624(4) 0.0464(12) Uani d . 1 . . O
O4 -0.3755(6) -0.5488(5) 0.3340(4) 0.0427(11) Uani d . 1 . . O
O5 -0.1475(7) -0.3258(5) 0.2432(4) 0.0386(11) Uani d . 1 . . O
O6 -0.1640(7) -0.1179(5) 0.4107(4) 0.0373(11) Uani d . 1 . . O
O7 -0.3003(9) -0.7889(7) 0.3779(6) 0.0682(18) Uani d . 1 . . O
O8 -0.3453(9) -0.0914(6) 0.5807(4) 0.0489(13) Uani d . 1 . . O
N1 -0.5197(6) -0.3929(5) 0.3323(4) 0.0291(11) Uani d . 1 . . N
N2 -0.6549(6) -0.6195(5) 0.3959(4) 0.0325(11) Uani d . 1 . . N
H2A -0.6466 -0.7015 0.4081 0.039 Uiso calc R 1 . . H
N3 -0.4592(7) -0.2757(5) 0.1055(4) 0.0352(12) Uani d . 1 . . N
N4 -0.1784(7) -0.0371(5) 0.1839(4) 0.0342(12) Uani d . 1 . . N
C1 -0.6680(8) -0.2238(6) 0.3328(5) 0.0311(13) Uani d . 1 . . C
C2 -0.6728(8) -0.3719(6) 0.3556(4) 0.0279(12) Uani d . 1 . . C
C3 -0.8166(8) -0.4666(6) 0.3974(5) 0.0339(14) Uani d . 1 . . C
H3A -0.9193 -0.4442 0.4109 0.041 Uiso calc R 1 . . H
C4 -0.8119(8) -0.6014(7) 0.4210(5) 0.0338(14) Uani d . 1 . . C
C5 -0.5108(8) -0.5197(6) 0.3533(5) 0.0310(13) Uani d . 1 . . C
C6 -0.5972(10) -0.3906(8) 0.0691(6) 0.0497(18) Uani d . 1 . . C
H6A -0.6419 -0.4653 0.1151 0.060 Uiso calc R 1 . . H
C7 -0.6820(12) -0.4092(9) -0.0336(6) 0.060(2) Uani d . 1 . . C
H7A -0.7821 -0.4943 -0.0564 0.072 Uiso calc R 1 . . H
C8 -0.6193(11) -0.3041(9) -0.1000(6) 0.058(2) Uani d . 1 . . C
H8A -0.6764 -0.3148 -0.1700 0.070 Uiso calc R 1 . . H
C9 -0.4694(10) -0.1788(8) -0.0658(5) 0.0437(16) Uani d . 1 . . C
C10 -0.3950(12) -0.0629(9) -0.1293(6) 0.057(2) Uani d . 1 . . C
H10A -0.4479 -0.0683 -0.1998 0.069 Uiso calc R 1 . . H
C11 -0.2522(12) 0.0544(9) -0.0932(6) 0.056(2) Uani d . 1 . . C
H11A -0.2040 0.1291 -0.1386 0.067 Uiso calc R 1 . . H
C12 -0.1707(10) 0.0679(8) 0.0148(5) 0.0436(16) Uani d . 1 . . C
C13 -0.0229(11) 0.1875(8) 0.0577(6) 0.055(2) Uani d . 1 . . C
H13A 0.0334 0.2639 0.0150 0.066 Uiso calc R 1 . . H
C14 0.0388(10) 0.1932(8) 0.1598(7) 0.055(2) Uani d . 1 . . C
H14A 0.1376 0.2750 0.1899 0.066 Uiso calc R 1 . . H
C15 -0.0415(9) 0.0795(7) 0.2225(6) 0.0462(17) Uani d . 1 . . C
H15A 0.0036 0.0864 0.2948 0.055 Uiso calc R 1 . . H
C16 -0.2434(8) -0.0420(7) 0.0802(5) 0.0335(14) Uani d . 1 . . C
C17 -0.3939(9) -0.1699(7) 0.0401(5) 0.0363(14) Uani d . 1 . . C
H5A -0.046(10) -0.282(7) 0.284(6) 0.04(2) Uiso d . 1 . . H
H5B -0.205(10) -0.400(8) 0.273(6) 0.05(2) Uiso d . 1 . . H
H6B -0.120(12) -0.160(9) 0.438(7) 0.07(3) Uiso d . 1 . . H
H6C -0.228(13) -0.096(10) 0.461(8) 0.09(3) Uiso d . 1 . . H
H7B -0.309(13) -0.705(11) 0.379(7) 0.08(3) Uiso d . 1 . . H
H7C -0.210(13) -0.771(10) 0.409(7) 0.08(3) Uiso d . 1 . . H
H8B -0.477(15) -0.099(10) 0.593(8) 0.10(3) Uiso d . 1 . . H
H8C -0.300(10) -0.022(7) 0.603(5) 0.03(2) Uiso d . 1 . . H

loop_
_atom_site_aniso_label
_atom_site_aniso_U_11
_atom_site_aniso_U_22
_atom_site_aniso_U_33
_atom_site_aniso_U_12
_atom_site_aniso_U_13
_atom_site_aniso_U_23
Zn 0.0298(4) 0.0335(4) 0.0307(4) 0.0100(3) 0.0032(3) 0.0103(3)
O1 0.033(2) 0.029(2) 0.045(3) 0.0093(18) 0.0070(19) 0.0118(19)
O2 0.031(2) 0.035(2) 0.055(3) 0.0129(19) 0.005(2) 0.012(2)
O3 0.036(2) 0.043(3) 0.061(3) 0.012(2) 0.014(2) 0.024(2)
O4 0.038(2) 0.037(2) 0.057(3) 0.017(2) 0.011(2) 0.013(2)
O5 0.029(2) 0.040(3) 0.043(3) 0.008(2) 0.003(2) 0.003(2)
O6 0.039(3) 0.043(3) 0.031(2) 0.018(2) -0.006(2) 0.004(2)
O7 0.049(4) 0.051(4) 0.104(5) 0.024(3) -0.019(3) -0.003(3)
O8 0.060(4) 0.036(3) 0.056(3) 0.023(3) 0.007(3) 0.000(3)
N1 0.028(3) 0.029(3) 0.031(3) 0.012(2) 0.006(2) 0.007(2)
N2 0.029(3) 0.030(3) 0.038(3) 0.009(2) 0.000(2) 0.011(2)
N3 0.037(3) 0.039(3) 0.027(3) 0.012(2) -0.001(2) 0.006(2)
N4 0.036(3) 0.038(3) 0.031(3) 0.015(2) 0.009(2) 0.010(2)
C1 0.028(3) 0.030(3) 0.035(3) 0.010(3) 0.000(3) 0.005(3)
C2 0.031(3) 0.029(3) 0.023(3) 0.010(2) 0.001(2) 0.005(2)
C3 0.031(3) 0.035(3) 0.041(4) 0.016(3) 0.007(3) 0.011(3)
C4 0.032(3) 0.037(3) 0.031(3) 0.011(3) 0.002(3) 0.013(3)
C5 0.029(3) 0.033(3) 0.031(3) 0.011(3) 0.003(2) 0.004(3)
C6 0.047(4) 0.050(4) 0.041(4) 0.007(3) -0.004(3) 0.002(3)
C7 0.067(5) 0.054(5) 0.048(4) 0.015(4) -0.015(4) -0.009(4)
C8 0.068(5) 0.078(6) 0.036(4) 0.042(5) -0.014(4) -0.011(4)
C9 0.055(4) 0.060(4) 0.027(3) 0.034(4) 0.001(3) 0.007(3)
C10 0.080(6) 0.082(6) 0.031(4) 0.054(5) 0.010(4) 0.018(4)
C11 0.075(5) 0.073(5) 0.035(4) 0.041(5) 0.023(4) 0.037(4)
C12 0.049(4) 0.052(4) 0.044(4) 0.032(3) 0.013(3) 0.023(3)
C13 0.062(5) 0.045(4) 0.061(5) 0.019(4) 0.022(4) 0.030(4)
C14 0.049(4) 0.043(4) 0.068(5) 0.008(3) 0.013(4) 0.016(4)
C15 0.039(4) 0.042(4) 0.048(4) 0.005(3) -0.002(3) 0.007(3)
C16 0.038(3) 0.045(4) 0.031(3) 0.028(3) 0.009(3) 0.013(3)
C17 0.040(3) 0.045(4) 0.032(3) 0.024(3) 0.007(3) 0.004(3)

loop_
_atom_type_symbol
_atom_type_description
_atom_type_scat_dispersion_real
_atom_type_scat_dispersion_imag
_atom_type_scat_source
C C 0.0033 0.0016 'International Tables Vol C Tables 4.2.6.8 and 6.1.1.4'
H H 0.0000 0.0000 'International Tables Vol C Tables 4.2.6.8 and 6.1.1.4'
N N 0.0061 0.0033 'International Tables Vol C Tables 4.2.6.8 and 6.1.1.4'
O O 0.0106 0.0060 'International Tables Vol C Tables 4.2.6.8 and 6.1.1.4'
Zn Zn 0.2839 1.4301 'International Tables Vol C Tables 4.2.6.8 and 6.1.1.4'

loop_
_geom_angle_atom_site_label_1
_geom_angle_atom_site_label_2
_geom_angle_atom_site_label_3
_geom_angle
_geom_angle_publ_flag
O1 Zn O6 90.1(2) y
O1 Zn N1 78.07(16) y
O6 Zn N1 99.13(19) y
O1 Zn O5 171.39(18) y
O6 Zn O5 90.4(2) y
N1 Zn O5 93.37(19) y
O1 Zn N4 93.25(17) y
O6 Zn N4 90.89(19) y
N1 Zn N4 166.67(18) y
O5 Zn N4 95.33(19) y
O1 Zn N3 89.30(18) y
O6 Zn N3 167.46(19) y
N1 Zn N3 93.00(18) y
O5 Zn N3 92.01(19) y
N4 Zn N3 76.64(19) y
C1 O1 Zn 116.9(4) ?
Zn O5 H5B 97(5) ?
Zn O5 H5A 107(5) ?
H5B O5 H5A 106(7) ?
Zn O6 H6C 114(6) ?
Zn O6 H6B 115(7) ?
H6C O6 H6B 104(9) ?
H7C O7 H7B 101(9) ?
H8C O8 H8B 97(8) ?
C5 N1 C2 117.2(5) ?
C5 N1 Zn 128.8(4) ?
C2 N1 Zn 114.1(4) ?
C5 N2 C4 125.4(5) ?
C5 N2 H2A 117.3 ?
C4 N2 H2A 117.3 ?
C6 N3 C17 118.5(6) ?
C6 N3 Zn 129.1(5) ?
C17 N3 Zn 112.2(4) ?
C15 N4 C16 117.5(5) ?
C15 N4 Zn 126.8(4) ?
C16 N4 Zn 115.5(4) ?
O2 C1 O1 124.6(5) ?
O2 C1 C2 118.9(5) ?
O1 C1 C2 116.5(5) ?
C3 C2 N1 125.7(5) ?
C3 C2 C1 120.8(5) ?
N1 C2 C1 113.5(5) ?
C2 C3 C4 118.7(6) ?
C2 C3 H3A 120.6 ?
C4 C3 H3A 120.6 ?
O3 C4 N2 119.1(6) ?
O3 C4 C3 126.8(6) ?
N2 C4 C3 114.1(5) ?
O4 C5 N1 121.7(5) ?
O4 C5 N2 119.4(5) ?
N1 C5 N2 118.9(5) ?
N3 C6 C7 123.5(7) ?
N3 C6 H6A 118.2 ?
C7 C6 H6A 118.2 ?
C8 C7 C6 118.9(7) ?
C8 C7 H7A 120.6 ?
C6 C7 H7A 120.6 ?
C7 C8 C9 120.2(7) ?
C7 C8 H8A 119.9 ?
C9 C8 H8A 119.9 ?
C8 C9 C17 116.5(6) ?
C8 C9 C10 124.3(7) ?
C17 C9 C10 119.2(7) ?
C11 C10 C9 122.1(7) ?
C11 C10 H10A 119.0 ?
C9 C10 H10A 119.0 ?
C10 C11 C12 120.5(6) ?
C10 C11 H11A 119.7 ?
C12 C11 H11A 119.7 ?
C16 C12 C13 117.6(6) ?
C16 C12 C11 118.9(7) ?
C13 C12 C11 123.4(6) ?
C14 C13 C12 119.3(6) ?
C14 C13 H13A 120.3 ?
C12 C13 H13A 120.3 ?
C13 C14 C15 120.5(7) ?
C13 C14 H14A 119.7 ?
C15 C14 H14A 119.7 ?
N4 C15 C14 121.9(7) ?
N4 C15 H15A 119.0 ?
C14 C15 H15A 119.0 ?
N4 C16 C12 123.0(6) ?
N4 C16 C17 116.5(5) ?
C12 C16 C17 120.4(6) ?
N3 C17 C9 122.4(6) ?
N3 C17 C16 118.8(5) ?
C9 C17 C16 118.8(6) ?

loop_
_geom_bond_atom_site_label_1
_geom_bond_atom_site_label_2
_geom_bond_site_symmetry_2
_geom_bond_distance
_geom_bond_publ_flag
Zn O1 . 2.084(4) y
Zn O6 . 2.101(5) y
Zn N1 . 2.116(5) y
Zn O5 . 2.122(5) y
Zn N4 . 2.140(5) y
Zn N3 . 2.226(5) y
O1 C1 . 1.263(7) ?
O2 C1 . 1.247(7) ?
O3 C4 . 1.241(7) ?
O4 C5 . 1.253(7) ?
O5 H5B . 0.84(8) ?
O5 H5A . 0.88(8) ?
O6 H6C . 0.92(10) ?
O6 H6B . 0.73(9) ?
O7 H7C . 0.75(10) ?
O7 H7B . 0.89(10) ?
O8 H8C . 0.70(7) ?
O8 H8B . 1.04(11) ?
N1 C5 . 1.354(7) ?
N1 C2 . 1.361(7) ?
N2 C5 . 1.375(7) ?
N2 C4 . 1.382(8) ?
N2 H2A . 0.8800 ?
N3 C6 . 1.310(8) ?
N3 C17 . 1.350(8) ?
N4 C15 . 1.324(8) ?
N4 C16 . 1.370(8) ?
C1 C2 . 1.533(8) ?
C2 C3 . 1.347(8) ?
C3 C4 . 1.428(8) ?
C3 H3A . 0.9500 ?
C6 C7 . 1.393(10) ?
C6 H6A . 0.9500 ?
C7 C8 . 1.352(11) ?
C7 H7A . 0.9500 ?
C8 C9 . 1.410(11) ?
C8 H8A . 0.9500 ?
C9 C17 . 1.416(9) ?
C9 C10 . 1.416(10) ?
C10 C11 . 1.341(11) ?
C10 H10A . 0.9500 ?
C11 C12 . 1.450(10) ?
C11 H11A . 0.9500 ?
C12 C16 . 1.387(9) ?
C12 C13 . 1.397(11) ?
C13 C14 . 1.342(11) ?
C13 H13A . 0.9500 ?
C14 C15 . 1.401(10) ?
C14 H14A . 0.9500 ?
C15 H15A . 0.9500 ?
C16 C17 . 1.445(9) ?

loop_
_geom_hbond_atom_site_label_D
_geom_hbond_atom_site_label_H
_geom_hbond_atom_site_label_A
_geom_hbond_site_symmetry_A
_geom_hbond_distance_DH
_geom_hbond_distance_HA
_geom_hbond_distance_DA
_geom_hbond_angle_DHA
N2 H2A O8 2_446 0.88 2.10 2.971(5) 172
O5 H5A O2 1_655 0.88(8) 1.85(8) 2.708(7) 166(7)
O5 H5B O4 1_555 0.84(8) 1.85(8) 2.678(7) 167(9)
O6 H6B O3 2_446 0.73(10) 2.08(9) 2.776(7) 162(10)
O6 H6C O8 1_555 0.92(11) 1.85(11) 2.741(9) 164(9)
O7 H7B O4 1_555 0.89(10) 1.94(11) 2.789(9) 160(10)
O7 H7C O3 1_655 0.75(10) 2.11(10) 2.844(9) 166(8)
O8 H8B O7 2_446 1.04(13) 1.79(12) 2.715(10) 146(8)
O8 H8C O2 2_456 0.70(7) 2.14(7) 2.836(7) 171(9)

loop_
_geom_torsion_atom_site_label_1
_geom_torsion_atom_site_label_2
_geom_torsion_atom_site_label_3
_geom_torsion_atom_site_label_4
_geom_torsion
O6 Zn O1 C1 -108.5(4)
N1 Zn O1 C1 -9.2(4)
O5 Zn O1 C1 -14.9(14)
N4 Zn O1 C1 160.6(4)
N3 Zn O1 C1 84.0(4)
O1 Zn N1 C5 -173.8(5)
O6 Zn N1 C5 -85.7(5)
O5 Zn N1 C5 5.3(5)
N4 Zn N1 C5 136.0(8)
N3 Zn N1 C5 97.5(5)
O1 Zn N1 C2 4.9(4)
O6 Zn N1 C2 93.1(4)
O5 Zn N1 C2 -176.0(4)
N4 Zn N1 C2 -45.3(10)
N3 Zn N1 C2 -83.8(4)
O1 Zn N3 C6 -85.2(6)
O6 Zn N3 C6 -172.7(9)
N1 Zn N3 C6 -7.2(6)
O5 Zn N3 C6 86.3(6)
N4 Zn N3 C6 -178.7(6)
O1 Zn N3 C17 89.3(4)
O6 Zn N3 C17 1.8(12)
N1 Zn N3 C17 167.3(4)
O5 Zn N3 C17 -99.2(4)
N4 Zn N3 C17 -4.2(4)
O1 Zn N4 C15 91.3(6)
O6 Zn N4 C15 1.1(6)
N1 Zn N4 C15 140.1(8)
O5 Zn N4 C15 -89.4(6)
N3 Zn N4 C15 179.8(6)
O1 Zn N4 C16 -84.5(4)
O6 Zn N4 C16 -174.7(4)
N1 Zn N4 C16 -35.7(11)
O5 Zn N4 C16 94.8(4)
N3 Zn N4 C16 4.0(4)
Zn O1 C1 O2 -169.3(5)
Zn O1 C1 C2 11.5(7)
C5 N1 C2 C3 -0.3(9)
Zn N1 C2 C3 -179.2(5)
C5 N1 C2 C1 178.0(5)
Zn N1 C2 C1 -0.9(6)
O2 C1 C2 C3 -7.8(9)
O1 C1 C2 C3 171.5(6)
O2 C1 C2 N1 173.8(5)
O1 C1 C2 N1 -7.0(8)
N1 C2 C3 C4 0.5(9)
C1 C2 C3 C4 -177.7(5)
C5 N2 C4 O3 -177.6(6)
C5 N2 C4 C3 0.9(9)
C2 C3 C4 O3 177.6(6)
C2 C3 C4 N2 -0.8(8)
C2 N1 C5 O4 179.7(5)
Zn N1 C5 O4 -1.6(9)
C2 N1 C5 N2 0.4(8)
Zn N1 C5 N2 179.1(4)
C4 N2 C5 O4 179.9(6)
C4 N2 C5 N1 -0.8(9)
C17 N3 C6 C7 -0.7(11)
Zn N3 C6 C7 173.4(6)
N3 C6 C7 C8 0.3(13)
C6 C7 C8 C9 0.7(12)
C7 C8 C9 C17 -1.1(11)
C7 C8 C9 C10 -179.6(8)
C8 C9 C10 C11 179.9(7)
C17 C9 C10 C11 1.5(11)
C9 C10 C11 C12 -1.6(12)
C10 C11 C12 C16 -0.3(11)
C10 C11 C12 C13 -179.5(7)
C16 C12 C13 C14 -2.0(11)
C11 C12 C13 C14 177.2(7)
C12 C13 C14 C15 1.3(12)
C16 N4 C15 C14 -1.7(10)
Zn N4 C15 C14 -177.4(5)
C13 C14 C15 N4 0.6(12)
C15 N4 C16 C12 0.9(9)
Zn N4 C16 C12 177.1(5)
C15 N4 C16 C17 -179.5(6)
Zn N4 C16 C17 -3.3(7)
C13 C12 C16 N4 1.0(10)
C11 C12 C16 N4 -178.3(6)
C13 C12 C16 C17 -178.7(6)
C11 C12 C16 C17 2.1(9)
C6 N3 C17 C9 0.3(10)
Zn N3 C17 C9 -174.8(5)
C6 N3 C17 C16 179.1(6)
Zn N3 C17 C16 4.0(7)
C8 C9 C17 N3 0.6(10)
C10 C9 C17 N3 179.2(6)
C8 C9 C17 C16 -178.2(6)
C10 C9 C17 C16 0.3(9)
N4 C16 C17 N3 -0.7(8)
C12 C16 C17 N3 179.0(6)
N4 C16 C17 C9 178.2(5)
C12 C16 C17 C9 -2.1(9)
